data_1518574
loop_
_publ_author_name
'Kumar, N. N. Bhuvan'
'Kuznetsov, Dmitry M.'
'Kutateladze, Andrei G.'

_publ_section_title
;
 Intramolecular Cycloadditions of Photogenerated Azaxylylenes with
 Oxadiazoles Provide Direct Access to Versatile Polyheterocyclic
 Ketopiperazines Containing a Spiro-oxirane Moiety.
;
_journal_issue 3
_journal_name_full 'Organic letters'
_journal_page_first 438
_journal_page_last 441
_journal_paper_doi 10.1021/ol5033909
_journal_volume 17
_journal_year 2015
_chemical_formula_moiety 'C26 H22 N2 O4'
_chemical_formula_sum 'C26 H22 N2 O4'
_chemical_formula_weight 426.46
_space_group_IT_number 2
_symmetry_cell_setting triclinic
_symmetry_space_group_name_Hall '-P 1'
_symmetry_space_group_name_H-M 'P -1'
_atom_sites_solution_hydrogens geom
_atom_sites_solution_primary direct
_atom_sites_solution_secondary difmap
_audit_creation_method SHELXL-97
_cell_angle_alpha 90.5300(10)
_cell_angle_beta 111.5990(10)
_cell_angle_gamma 91.3520(10)
_cell_formula_units_Z 2
_cell_length_a 8.51490(10)
_cell_length_b 11.4869(2)
_cell_length_c 11.4981(2)
_cell_measurement_reflns_used 9832
_cell_measurement_temperature 296(2)
_cell_measurement_theta_max 26.58
_cell_measurement_theta_min 2.57
_cell_volume 1045.17(3)
_computing_cell_refinement 'Bruker SAINT'
_computing_data_collection 'Bruker APEX2'
_computing_data_reduction 'Bruker SAINT'
_computing_molecular_graphics 'Bruker SHELXTL'
_computing_publication_material 'Bruker SHELXTL'
_computing_structure_refinement 'SHELXL-97 (Sheldrick, 2008)'
_computing_structure_solution 'SHELXS-97 (Sheldrick, 2008)'
_diffrn_ambient_temperature 296(2)
_diffrn_detector_area_resol_mean 8.33
_diffrn_measured_fraction_theta_full 0.993
_diffrn_measured_fraction_theta_max 0.993
_diffrn_measurement_device_type 'Bruker D8 APEX II Diffractometer'
_diffrn_measurement_method '\f and \w scans'
_diffrn_radiation_monochromator graphite
_diffrn_radiation_source 'fine-focus sealed tube'
_diffrn_radiation_type MoK\a
_diffrn_radiation_wavelength 0.71073
_diffrn_reflns_av_R_equivalents 0.0211
_diffrn_reflns_av_sigmaI/netI 0.0064
_diffrn_reflns_limit_h_max 10
_diffrn_reflns_limit_h_min -10
_diffrn_reflns_limit_k_max 14
_diffrn_reflns_limit_k_min -14
_diffrn_reflns_limit_l_max 14
_diffrn_reflns_limit_l_min -14
_diffrn_reflns_number 64784
_diffrn_reflns_theta_full 26.74
_diffrn_reflns_theta_max 26.74
_diffrn_reflns_theta_min 1.77
_exptl_absorpt_coefficient_mu 0.092
_exptl_absorpt_correction_T_max 0.9614
_exptl_absorpt_correction_T_min 0.9307
_exptl_absorpt_correction_type multi-scan
_exptl_crystal_colour colourless
_exptl_crystal_density_diffrn 1.355
_exptl_crystal_density_method 'not measured'
_exptl_crystal_description Block
_exptl_crystal_F_000 448
_exptl_crystal_size_max 0.79
_exptl_crystal_size_mid 0.48
_exptl_crystal_size_min 0.43
_refine_diff_density_max 0.260
_refine_diff_density_min -0.238
_refine_diff_density_rms 0.044
_refine_ls_extinction_method none
_refine_ls_goodness_of_fit_ref 1.035
_refine_ls_matrix_type full
_refine_ls_number_parameters 291
_refine_ls_number_reflns 4422
_refine_ls_number_restraints 0
_refine_ls_restrained_S_all 1.035
_refine_ls_R_factor_all 0.0432
_refine_ls_R_factor_gt 0.0400
_refine_ls_shift/su_max 0.000
_refine_ls_shift/su_mean 0.000
_refine_ls_structure_factor_coef Fsqd
_refine_ls_weighting_details 'calc w=1/[\s^2^(Fo^2^)+(0.0588P)^2^+0.2319P] where P=(Fo^2^+2Fc^2^)/3'
_refine_ls_weighting_scheme calc
_refine_ls_wR_factor_gt 0.1093
_refine_ls_wR_factor_ref 0.1133
_reflns_number_gt 4042
_reflns_number_total 4422
_reflns_threshold_expression >2sigma(I)
_cod_data_source_file ol5033909_si_001.cif
_cod_data_source_block Compound2b
_cod_depositor_comments
;
The following automatic conversions were performed:

'_symmetry_cell_setting' value 'Triclinic' changed to 'triclinic'
according to
/home/saulius/struct/COD-crude-data--automatic-downloads/rss-feeds/ACS/lib/dictionaries/cif_core.dic
dictionary named 'cif_core.dic' version 2.4.2 from 2011-04-26.

Automatic conversion script
Id: cif_fix_values 2935 2014-11-11 08:27:57Z andrius 

 Adding full bibliography for 1518573--1518580.cif.
;
_cod_original_sg_symbol_H-M 'P-1   '
_cod_database_code 1518574

loop_
_symmetry_equiv_pos_as_xyz
'x, y, z'
'-x, -y, -z'

loop_
_atom_site_label
_atom_site_type_symbol
_atom_site_fract_x
_atom_site_fract_y
_atom_site_fract_z
_atom_site_U_iso_or_equiv
_atom_site_adp_type
_atom_site_occupancy
_atom_site_symmetry_multiplicity
_atom_site_calc_flag
_atom_site_refinement_flags
O1 O 0.25053(10) 0.73773(7) 0.17099(8) 0.0439(2) Uani 1 1 d .
O2 O 0.38644(11) 0.56002(8) 0.55708(8) 0.0503(2) Uani 1 1 d .
O3 O 0.47535(13) 0.91233(8) 0.29158(9) 0.0548(2) Uani 1 1 d .
O4 O 0.48181(14) 0.46697(9) 0.18785(9) 0.0582(3) Uani 1 1 d .
H4 H 0.5138 0.4614 0.2641 0.087 Uiso 1 1 calc R
C100 C 0.37725(13) 0.71693(9) 0.28812(11) 0.0371(2) Uani 1 1 d .
N2 N 0.32335(11) 0.64091(8) 0.36693(9) 0.0382(2) Uani 1 1 d .
C1 C 0.8496(3) 0.87813(18) -0.0370(2) 0.0830(5) Uani 1 1 d .
H1A H 0.8399 0.8374 -0.1127 0.124 Uiso 1 1 calc R
H1B H 0.9637 0.8747 0.0220 0.124 Uiso 1 1 calc R
H1C H 0.8208 0.9580 -0.0550 0.124 Uiso 1 1 calc R
C2 C 0.73109(18) 0.82203(12) 0.01774(13) 0.0534(3) Uani 1 1 d .
C3 C 0.78606(18) 0.73993(14) 0.10975(14) 0.0582(3) Uani 1 1 d .
H3 H 0.8985 0.7188 0.1390 0.070 Uiso 1 1 calc R
C4 C 0.67614(17) 0.68850(13) 0.15921(13) 0.0520(3) Uani 1 1 d .
H4A H 0.7151 0.6326 0.2205 0.062 Uiso 1 1 calc R
C5 C 0.50864(15) 0.71985(10) 0.11786(10) 0.0408(3) Uani 1 1 d .
C6 C 0.39137(14) 0.66658(10) 0.17339(10) 0.0392(2) Uani 1 1 d .
C7 C 0.47883(14) 0.82555(10) 0.35180(12) 0.0407(3) Uani 1 1 d .
N10 N 0.56811(12) 0.81698(9) 0.47521(10) 0.0440(2) Uani 1 1 d .
C9 C 0.67986(16) 0.91361(11) 0.54417(14) 0.0493(3) Uani 1 1 d .
H9A H 0.6581 0.9295 0.6198 0.059 Uiso 1 1 calc R
H9B H 0.6524 0.9826 0.4934 0.059 Uiso 1 1 calc R
C10 C 0.86546(15) 0.89150(10) 0.57956(12) 0.0435(3) Uani 1 1 d .
C11 C 0.92635(18) 0.83093(12) 0.50221(15) 0.0572(3) Uani 1 1 d .
H11 H 0.8518 0.7986 0.4272 0.069 Uiso 1 1 calc R
C12 C 1.0993(2) 0.81804(14) 0.53604(19) 0.0703(4) Uani 1 1 d .
H12 H 1.1401 0.7762 0.4840 0.084 Uiso 1 1 calc R
C13 C 1.21013(19) 0.86677(15) 0.64585(19) 0.0736(5) Uani 1 1 d .
H13 H 1.3257 0.8572 0.6685 0.088 Uiso 1 1 calc R
C14 C 0.41858(14) 0.63164(10) 0.49049(11) 0.0399(2) Uani 1 1 d .
C15 C 0.57157(16) 0.71127(12) 0.54371(13) 0.0500(3) Uani 1 1 d .
H15A H 0.5852 0.7327 0.6288 0.060 Uiso 1 1 calc R
H15B H 0.6702 0.6684 0.5477 0.060 Uiso 1 1 calc R
C16 C 1.1508(2) 0.92924(17) 0.72180(17) 0.0728(5) Uani 1 1 d .
H16 H 1.2260 0.9638 0.7953 0.087 Uiso 1 1 calc R
C17 C 0.97935(18) 0.94103(14) 0.68949(13) 0.0577(3) Uani 1 1 d .
H17 H 0.9395 0.9828 0.7422 0.069 Uiso 1 1 calc R
C18 C 0.19759(14) 0.55239(10) 0.30341(11) 0.0414(3) Uani 1 1 d .
C19 C 0.07266(16) 0.52070(12) 0.34873(14) 0.0508(3) Uani 1 1 d .
H19 H 0.0683 0.5570 0.4201 0.061 Uiso 1 1 calc R
C20 C -0.04520(18) 0.43439(13) 0.28632(16) 0.0627(4) Uani 1 1 d .
H20 H -0.1288 0.4117 0.3162 0.075 Uiso 1 1 calc R
C21 C -0.0387(2) 0.38214(14) 0.18000(16) 0.0691(5) Uani 1 1 d .
H21 H -0.1167 0.3231 0.1391 0.083 Uiso 1 1 calc R
C22 C 0.0826(2) 0.41675(13) 0.13381(14) 0.0610(4) Uani 1 1 d .
H22 H 0.0832 0.3824 0.0604 0.073 Uiso 1 1 calc R
C23 C 0.20441(16) 0.50233(10) 0.19501(11) 0.0453(3) Uani 1 1 d .
C24 C 0.33927(16) 0.53778(10) 0.14517(11) 0.0448(3) Uani 1 1 d .
H24 H 0.2895 0.5281 0.0539 0.054 Uiso 1 1 calc R
C25 C 0.45343(17) 0.80296(11) 0.02677(12) 0.0489(3) Uani 1 1 d .
H25 H 0.3417 0.8257 -0.0010 0.059 Uiso 1 1 calc R
C26 C 0.56350(19) 0.85253(12) -0.02332(13) 0.0545(3) Uani 1 1 d .
H26 H 0.5241 0.9073 -0.0857 0.065 Uiso 1 1 calc R

loop_
_atom_site_aniso_label
_atom_site_aniso_U_11
_atom_site_aniso_U_22
_atom_site_aniso_U_33
_atom_site_aniso_U_23
_atom_site_aniso_U_13
_atom_site_aniso_U_12
O1 0.0338(4) 0.0450(4) 0.0496(5) 0.0096(4) 0.0111(3) 0.0071(3)
O2 0.0472(5) 0.0569(5) 0.0468(5) 0.0085(4) 0.0173(4) 0.0000(4)
O3 0.0688(6) 0.0374(4) 0.0624(6) 0.0018(4) 0.0293(5) -0.0024(4)
O4 0.0680(6) 0.0520(5) 0.0563(6) 0.0036(4) 0.0240(5) 0.0173(5)
C100 0.0319(5) 0.0356(5) 0.0437(6) 0.0038(4) 0.0136(4) 0.0043(4)
N2 0.0341(5) 0.0384(5) 0.0427(5) 0.0011(4) 0.0148(4) -0.0010(4)
C1 0.0819(12) 0.0786(12) 0.1074(15) 0.0141(10) 0.0577(12) -0.0094(9)
C2 0.0562(8) 0.0547(7) 0.0553(7) -0.0020(6) 0.0282(6) -0.0068(6)
C3 0.0447(7) 0.0732(9) 0.0614(8) 0.0070(7) 0.0245(6) 0.0074(6)
C4 0.0465(7) 0.0633(8) 0.0488(7) 0.0137(6) 0.0196(6) 0.0123(6)
C5 0.0412(6) 0.0436(6) 0.0369(5) 0.0015(4) 0.0136(5) 0.0022(5)
C6 0.0354(5) 0.0412(6) 0.0381(6) 0.0053(4) 0.0099(4) 0.0056(4)
C7 0.0369(6) 0.0361(6) 0.0534(7) -0.0021(5) 0.0216(5) 0.0035(4)
N10 0.0363(5) 0.0382(5) 0.0546(6) -0.0036(4) 0.0136(4) -0.0001(4)
C9 0.0408(6) 0.0422(6) 0.0633(8) -0.0119(5) 0.0177(6) -0.0005(5)
C10 0.0395(6) 0.0386(6) 0.0514(7) 0.0025(5) 0.0156(5) -0.0008(5)
C11 0.0470(7) 0.0532(7) 0.0721(9) -0.0115(7) 0.0232(7) -0.0008(6)
C12 0.0580(9) 0.0572(9) 0.1085(14) -0.0003(8) 0.0455(9) 0.0070(7)
C13 0.0383(7) 0.0687(10) 0.1053(14) 0.0216(9) 0.0159(8) 0.0025(7)
C14 0.0346(5) 0.0414(6) 0.0444(6) 0.0014(5) 0.0152(5) 0.0057(4)
C15 0.0408(6) 0.0490(7) 0.0524(7) 0.0025(5) 0.0083(5) -0.0011(5)
C16 0.0487(8) 0.0853(11) 0.0673(10) 0.0089(8) 0.0018(7) -0.0062(8)
C17 0.0525(8) 0.0662(9) 0.0495(7) 0.0014(6) 0.0133(6) -0.0047(6)
C18 0.0342(5) 0.0380(6) 0.0463(6) 0.0065(5) 0.0081(5) 0.0002(4)
C19 0.0400(6) 0.0497(7) 0.0609(8) 0.0118(6) 0.0163(6) -0.0006(5)
C20 0.0444(7) 0.0594(8) 0.0756(10) 0.0200(7) 0.0122(7) -0.0100(6)
C21 0.0615(9) 0.0558(8) 0.0692(10) 0.0102(7) 0.0010(7) -0.0225(7)
C22 0.0682(9) 0.0485(7) 0.0501(7) 0.0015(6) 0.0037(7) -0.0122(6)
C23 0.0452(6) 0.0386(6) 0.0428(6) 0.0058(5) 0.0054(5) -0.0012(5)
C24 0.0508(7) 0.0422(6) 0.0364(6) 0.0001(5) 0.0101(5) 0.0026(5)
C25 0.0432(6) 0.0501(7) 0.0488(7) 0.0095(5) 0.0113(5) 0.0010(5)
C26 0.0594(8) 0.0518(7) 0.0504(7) 0.0107(6) 0.0181(6) -0.0033(6)

loop_
_atom_type_symbol
_atom_type_description
_atom_type_scat_dispersion_real
_atom_type_scat_dispersion_imag
_atom_type_scat_source
C C 0.0033 0.0016 'International Tables Vol C Tables 4.2.6.8 and 6.1.1.4'
H H 0.0000 0.0000 'International Tables Vol C Tables 4.2.6.8 and 6.1.1.4'
N N 0.0061 0.0033 'International Tables Vol C Tables 4.2.6.8 and 6.1.1.4'
O O 0.0106 0.0060 'International Tables Vol C Tables 4.2.6.8 and 6.1.1.4'

loop_
_geom_angle_atom_site_label_1
_geom_angle_atom_site_label_2
_geom_angle_atom_site_label_3
_geom_angle
C100 O1 C6 62.19(7)
C24 O4 H4 109.5
O1 C100 N2 114.14(9)
O1 C100 C6 60.59(7)
N2 C100 C6 118.33(9)
O1 C100 C7 113.73(9)
N2 C100 C7 115.92(10)
C6 C100 C7 121.28(10)
C14 N2 C18 120.41(10)
C14 N2 C100 120.74(9)
C18 N2 C100 116.22(9)
C2 C1 H1A 109.5
C2 C1 H1B 109.5
H1A C1 H1B 109.5
C2 C1 H1C 109.5
H1A C1 H1C 109.5
H1B C1 H1C 109.5
C3 C2 C26 118.28(12)
C3 C2 C1 121.35(15)
C26 C2 C1 120.37(14)
C2 C3 C4 120.97(13)
C2 C3 H3 119.5
C4 C3 H3 119.5
C5 C4 C3 120.36(12)
C5 C4 H4A 119.8
C3 C4 H4A 119.8
C25 C5 C4 118.89(11)
C25 C5 C6 120.76(11)
C4 C5 C6 120.33(11)
O1 C6 C100 57.22(7)
O1 C6 C5 115.82(9)
C100 C6 C5 120.96(10)
O1 C6 C24 112.28(9)
C100 C6 C24 116.37(10)
C5 C6 C24 118.54(10)
O3 C7 N10 124.50(11)
O3 C7 C100 119.99(11)
N10 C7 C100 115.51(10)
C7 N10 C15 123.01(10)
C7 N10 C9 120.09(11)
C15 N10 C9 116.68(11)
N10 C9 C10 114.12(10)
N10 C9 H9A 108.7
C10 C9 H9A 108.7
N10 C9 H9B 108.7
C10 C9 H9B 108.7
H9A C9 H9B 107.6
C11 C10 C17 118.86(13)
C11 C10 C9 122.16(12)
C17 C10 C9 118.82(12)
C10 C11 C12 120.03(14)
C10 C11 H11 120.0
C12 C11 H11 120.0
C13 C12 C11 120.28(16)
C13 C12 H12 119.9
C11 C12 H12 119.9
C16 C13 C12 120.02(15)
C16 C13 H13 120.0
C12 C13 H13 120.0
O2 C14 N2 122.61(11)
O2 C14 C15 119.97(11)
N2 C14 C15 117.40(10)
N10 C15 C14 115.54(10)
N10 C15 H15A 108.4
C14 C15 H15A 108.4
N10 C15 H15B 108.4
C14 C15 H15B 108.4
H15A C15 H15B 107.5
C13 C16 C17 119.92(16)
C13 C16 H16 120.0
C17 C16 H16 120.0
C16 C17 C10 120.87(15)
C16 C17 H17 119.6
C10 C17 H17 119.6
C23 C18 C19 121.80(12)
C23 C18 N2 117.66(10)
C19 C18 N2 120.53(11)
C20 C19 C18 119.10(14)
C20 C19 H19 120.4
C18 C19 H19 120.4
C21 C20 C19 119.96(14)
C21 C20 H20 120.0
C19 C20 H20 120.0
C22 C21 C20 120.41(13)
C22 C21 H21 119.8
C20 C21 H21 119.8
C21 C22 C23 121.17(15)
C21 C22 H22 119.4
C23 C22 H22 119.4
C18 C23 C22 117.51(13)
C18 C23 C24 121.72(10)
C22 C23 C24 120.76(12)
O4 C24 C23 113.05(10)
O4 C24 C6 110.85(10)
C23 C24 C6 111.43(10)
O4 C24 H24 107.1
C23 C24 H24 107.1
C6 C24 H24 107.1
C5 C25 C26 120.31(12)
C5 C25 H25 119.8
C26 C25 H25 119.8
C2 C26 C25 121.17(13)
C2 C26 H26 119.4
C25 C26 H26 119.4

loop_
_geom_bond_atom_site_label_1
_geom_bond_atom_site_label_2
_geom_bond_distance
O1 C100 1.4083(14)
O1 C6 1.4592(14)
O2 C14 1.2220(14)
O3 C7 1.2137(15)
O4 C24 1.4111(15)
O4 H4 0.8200
C100 N2 1.4479(14)
C100 C6 1.4816(16)
C100 C7 1.5189(16)
N2 C14 1.3586(15)
N2 C18 1.4398(14)
C1 C2 1.508(2)
C1 H1A 0.9600
C1 H1B 0.9600
C1 H1C 0.9600
C2 C3 1.379(2)
C2 C26 1.383(2)
C3 C4 1.3858(19)
C3 H3 0.9300
C4 C5 1.3849(17)
C4 H4A 0.9300
C5 C25 1.3808(17)
C5 C6 1.4923(16)
C6 C24 1.5314(16)
C7 N10 1.3465(16)
N10 C15 1.4485(17)
N10 C9 1.4645(16)
C9 C10 1.5083(17)
C9 H9A 0.9700
C9 H9B 0.9700
C10 C11 1.3744(19)
C10 C17 1.3856(19)
C11 C12 1.390(2)
C11 H11 0.9300
C12 C13 1.372(3)
C12 H12 0.9300
C13 C16 1.365(3)
C13 H13 0.9300
C14 C15 1.5016(17)
C15 H15A 0.9700
C15 H15B 0.9700
C16 C17 1.378(2)
C16 H16 0.9300
C17 H17 0.9300
C18 C23 1.3889(18)
C18 C19 1.3889(17)
C19 C20 1.384(2)
C19 H19 0.9300
C20 C21 1.377(3)
C20 H20 0.9300
C21 C22 1.376(2)
C21 H21 0.9300
C22 C23 1.3925(18)
C22 H22 0.9300
C23 C24 1.5098(18)
C24 H24 0.9800
C25 C26 1.3829(19)
C25 H25 0.9300
C26 H26 0.9300
